data_4512536
loop_
_publ_author_name
'Yu, Lei'
'Hua, Xiu-Ni'
'Jiang, Xi-Jie'
'Qin, Lan'
'Yan, Xiao-Zhi'
'Luo, Lai-Hui'
'Han, Lei'

_publ_section_title
;
 Histidine-Controlled Homochiral and Ferroelectric Metal--Organic
 Frameworks
;
_journal_issue 2
_journal_name_full 'Crystal Growth &amp; Design'
_journal_page_first 687
_journal_paper_doi 10.1021/cg5013796
_journal_volume 15
_journal_year 2015
_chemical_formula_moiety 'C36 H20 Cu N6 O8'
_chemical_formula_sum 'C36 H20 Cu N6 O8'
_chemical_formula_weight 728.12
_chemical_name_systematic
; 
 ? 
;
_space_group_IT_number 60
_symmetry_cell_setting orthorhombic
_symmetry_space_group_name_Hall '-P 2n 2ab'
_symmetry_space_group_name_H-M 'P b c n'
_atom_sites_solution_hydrogens geom
_atom_sites_solution_primary direct
_atom_sites_solution_secondary difmap
_audit_creation_method SHELXL-97
_cell_angle_alpha 90.00
_cell_angle_beta 90.00
_cell_angle_gamma 90.00
_cell_formula_units_Z 4
_cell_length_a 12.4110(11)
_cell_length_b 19.5709(17)
_cell_length_c 15.6611(13)
_cell_measurement_reflns_used 2823
_cell_measurement_temperature 298(2)
_cell_measurement_theta_max 21.081
_cell_measurement_theta_min 2.329
_cell_volume 3804.0(6)
_computing_cell_refinement 'Bruker SMART'
_computing_data_collection 'Bruker SMART'
_computing_data_reduction 'Bruker SHELXTL'
_computing_molecular_graphics 'Bruker SHELXTL'
_computing_publication_material 'Bruker SHELXTL'
_computing_structure_refinement 'SHELXL-97 (Sheldrick, 1997)'
_computing_structure_solution 'SHELXS-97 (Sheldrick, 1990)'
_diffrn_ambient_temperature 298(2)
_diffrn_measured_fraction_theta_full 0.999
_diffrn_measured_fraction_theta_max 0.999
_diffrn_measurement_device_type 'CCD area detector'
_diffrn_measurement_method 'phi and omega scans'
_diffrn_radiation_monochromator graphite
_diffrn_radiation_source 'fine-focus sealed tube'
_diffrn_radiation_type MoK\a
_diffrn_radiation_wavelength 0.71073
_diffrn_reflns_av_R_equivalents 0.0731
_diffrn_reflns_av_sigmaI/netI 0.0646
_diffrn_reflns_limit_h_max 11
_diffrn_reflns_limit_h_min -14
_diffrn_reflns_limit_k_max 22
_diffrn_reflns_limit_k_min -23
_diffrn_reflns_limit_l_max 18
_diffrn_reflns_limit_l_min -18
_diffrn_reflns_number 18223
_diffrn_reflns_theta_full 25.02
_diffrn_reflns_theta_max 25.02
_diffrn_reflns_theta_min 2.34
_exptl_absorpt_coefficient_mu 0.629
_exptl_absorpt_correction_T_max 0.9397
_exptl_absorpt_correction_T_min 0.7869
_exptl_absorpt_correction_type multi-scan
_exptl_absorpt_process_details sadabs
_exptl_crystal_colour blue
_exptl_crystal_density_diffrn 1.271
_exptl_crystal_density_method 'not measured'
_exptl_crystal_description plate
_exptl_crystal_F_000 1484
_exptl_crystal_size_max 0.40
_exptl_crystal_size_mid 0.37
_exptl_crystal_size_min 0.10
_platon_squeeze_details
;
;
_refine_diff_density_max 0.599
_refine_diff_density_min -0.432
_refine_diff_density_rms 0.093
_refine_ls_extinction_method none
_refine_ls_goodness_of_fit_ref 1.082
_refine_ls_hydrogen_treatment mixed
_refine_ls_matrix_type full
_refine_ls_number_parameters 231
_refine_ls_number_reflns 3361
_refine_ls_number_restraints 0
_refine_ls_restrained_S_all 1.082
_refine_ls_R_factor_all 0.1341
_refine_ls_R_factor_gt 0.0919
_refine_ls_shift/su_max 0.001
_refine_ls_shift/su_mean 0.000
_refine_ls_structure_factor_coef Fsqd
_refine_ls_weighting_details 'calc w=1/[\s^2^(Fo^2^)+(0.1033P)^2^+19.6087P] where P=(Fo^2^+2Fc^2^)/3'
_refine_ls_weighting_scheme calc
_refine_ls_wR_factor_gt 0.2599
_refine_ls_wR_factor_ref 0.2763
_reflns_number_gt 1939
_reflns_number_total 3361
_reflns_threshold_expression >2sigma(I)
_cod_data_source_file cg5013796_si_004.cif
_cod_data_source_block h:\yl-cgd\struct~1\140409~1\140507b
_cod_depositor_comments
;
The following automatic conversions were performed:

'_symmetry_cell_setting' value 'Orthorhombic' changed to
'orthorhombic' according to
/home/saulius/struct/COD-crude-data--automatic-downloads/rss-feeds/ACS/lib/dictionaries/cif_core.dic
dictionary named 'cif_core.dic' version 2.4.2 from 2011-04-26.

Automatic conversion script
Id: cif_fix_values 2935 2014-11-11 08:27:57Z andrius 

 Adding full bibliography for 4512535--4512537.cif.
;
_cod_original_sg_symbol_H-M Pbcn
_cod_database_code 4512536

loop_
_symmetry_equiv_pos_as_xyz
'x, y, z'
'-x+1/2, -y+1/2, z+1/2'
'x+1/2, -y+1/2, -z'
'-x, y, -z+1/2'
'-x, -y, -z'
'x-1/2, y-1/2, -z-1/2'
'-x-1/2, y-1/2, z'
'x, -y, z-1/2'

loop_
_atom_site_label
_atom_site_type_symbol
_atom_site_fract_x
_atom_site_fract_y
_atom_site_fract_z
_atom_site_U_iso_or_equiv
_atom_site_adp_type
_atom_site_occupancy
_atom_site_symmetry_multiplicity
_atom_site_calc_flag
_atom_site_refinement_flags
Cu1 Cu 0.5000 0.24927(7) 0.2500 0.0389(4) Uani 1 2 d S
N1 N 0.2097(7) 0.1344(4) 0.0712(5) 0.066(2) Uani 1 1 d .
N2 N 0.2943(6) 0.1807(4) -0.1650(5) 0.071(2) Uani 1 1 d .
H2A H 0.3544 0.1599 -0.1734 0.086 Uiso 1 1 calc R
N3 N 0.1358(5) 0.2258(3) -0.1903(4) 0.0465(16) Uani 1 1 d .
O1 O 0.4294(4) 0.2367(3) 0.1412(3) 0.0455(13) Uani 1 1 d .
O2 O 0.3608(5) 0.1421(3) 0.1963(4) 0.0654(17) Uani 1 1 d .
O3 O 0.1119(10) 0.2236(4) 0.1210(5) 0.132(4) Uani 1 1 d .
O4 O 0.3041(6) 0.0433(5) 0.0314(6) 0.121(3) Uani 1 1 d .
C1 C 0.3687(7) 0.1848(5) 0.1404(5) 0.053(2) Uani 1 1 d .
C2 C 0.3003(9) 0.1794(6) 0.0597(6) 0.092(4) Uani 1 1 d .
C3 C 0.1175(10) 0.1634(6) 0.1054(6) 0.075(3) Uani 1 1 d .
C4 C 0.2219(8) 0.0652(6) 0.0602(6) 0.071(3) Uani 1 1 d .
C5 C 0.1318(8) 0.0204(5) 0.0835(5) 0.061(2) Uani 1 1 d .
C6 C 0.0357(7) 0.0495(5) 0.1131(5) 0.055(2) Uani 1 1 d .
C7 C 0.0251(7) 0.1184(5) 0.1242(5) 0.058(2) Uani 1 1 d .
C8 C -0.0691(10) 0.1467(6) 0.1538(7) 0.084(3) Uani 1 1 d .
H8A H -0.0749 0.1938 0.1608 0.100 Uiso 1 1 calc R
C9 C -0.1531(11) 0.1057(8) 0.1726(7) 0.098(4) Uani 1 1 d .
H9A H -0.2162 0.1254 0.1931 0.118 Uiso 1 1 calc R
C10 C -0.1492(10) 0.0372(7) 0.1629(7) 0.090(3) Uani 1 1 d .
H10A H -0.2098 0.0111 0.1756 0.108 Uiso 1 1 calc R
C11 C -0.0528(9) 0.0038(6) 0.1332(6) 0.072(3) Uani 1 1 d .
C12 C -0.0393(12) -0.0654(7) 0.1234(7) 0.090(4) Uani 1 1 d .
H12A H -0.0970 -0.0942 0.1353 0.108 Uiso 1 1 calc R
C13 C 0.0534(13) -0.0927(6) 0.0975(8) 0.095(4) Uani 1 1 d .
H13A H 0.0608 -0.1399 0.0953 0.114 Uiso 1 1 calc R
C14 C 0.1398(10) -0.0509(5) 0.0734(7) 0.086(3) Uani 1 1 d .
H14A H 0.2021 -0.0702 0.0509 0.103 Uiso 1 1 calc R
C15 C 0.3270(9) 0.2135(6) -0.0113(6) 0.093(4) Uani 1 1 d .
H15A H 0.3885 0.2407 -0.0117 0.112 Uiso 1 1 calc R
C16 C 0.2596(7) 0.2086(5) -0.0897(6) 0.064(3) Uani 1 1 d .
C17 C 0.1610(7) 0.2359(4) -0.1069(5) 0.054(2) Uani 1 1 d .
H17A H 0.1174 0.2581 -0.0674 0.064 Uiso 1 1 calc R
C18 C 0.2163(7) 0.1922(5) -0.2238(5) 0.059(2) Uani 1 1 d .
H18A H 0.2197 0.1780 -0.2804 0.070 Uiso 1 1 calc R

loop_
_atom_site_aniso_label
_atom_site_aniso_U_11
_atom_site_aniso_U_22
_atom_site_aniso_U_33
_atom_site_aniso_U_23
_atom_site_aniso_U_13
_atom_site_aniso_U_12
Cu1 0.0338(6) 0.0572(8) 0.0258(6) 0.000 0.0006(5) 0.000
N1 0.069(5) 0.078(6) 0.049(4) 0.015(4) -0.021(4) -0.035(5)
N2 0.047(4) 0.102(6) 0.065(5) 0.023(5) -0.014(4) -0.003(4)
N3 0.038(4) 0.065(4) 0.036(3) 0.008(3) -0.009(3) -0.005(3)
O1 0.038(3) 0.067(4) 0.032(2) 0.004(2) -0.003(2) -0.011(3)
O2 0.072(4) 0.075(4) 0.050(3) 0.014(3) -0.012(3) -0.014(3)
O3 0.231(12) 0.062(5) 0.102(6) -0.005(4) 0.039(7) -0.037(6)
O4 0.067(5) 0.154(8) 0.142(8) 0.038(6) 0.024(5) 0.035(6)
C1 0.049(5) 0.075(6) 0.033(4) 0.005(4) 0.003(4) -0.005(5)
C2 0.090(8) 0.132(10) 0.054(6) 0.024(6) -0.026(6) -0.055(7)
C3 0.105(9) 0.076(7) 0.043(5) 0.007(5) -0.008(6) -0.023(7)
C4 0.064(7) 0.083(8) 0.066(6) 0.016(5) -0.007(5) 0.001(6)
C5 0.072(6) 0.063(6) 0.048(5) 0.013(4) -0.004(5) -0.003(5)
C6 0.065(6) 0.059(5) 0.042(4) 0.011(4) -0.012(4) -0.016(4)
C7 0.064(6) 0.068(6) 0.042(5) 0.005(4) -0.005(4) 0.001(5)
C8 0.096(9) 0.087(8) 0.068(7) 0.009(6) -0.002(7) 0.006(7)
C9 0.082(9) 0.142(12) 0.070(7) 0.009(8) -0.002(7) 0.023(9)
C10 0.077(8) 0.124(11) 0.068(7) 0.013(7) -0.002(6) -0.027(8)
C11 0.086(7) 0.075(7) 0.054(5) 0.011(5) -0.015(6) -0.024(6)
C12 0.107(10) 0.089(9) 0.073(7) 0.014(6) -0.005(7) -0.037(7)
C13 0.142(12) 0.065(7) 0.080(8) 0.013(6) -0.023(8) -0.025(8)
C14 0.109(9) 0.069(7) 0.080(7) 0.016(6) 0.002(7) 0.011(7)
C15 0.080(7) 0.137(10) 0.062(6) 0.040(7) -0.026(6) -0.042(7)
C16 0.046(5) 0.089(7) 0.056(5) 0.024(5) -0.018(4) -0.019(5)
C17 0.056(5) 0.066(6) 0.038(4) 0.007(4) -0.004(4) -0.019(4)
C18 0.043(5) 0.084(6) 0.049(5) 0.006(4) -0.007(4) 0.006(5)

loop_
_atom_type_symbol
_atom_type_description
_atom_type_scat_dispersion_real
_atom_type_scat_dispersion_imag
_atom_type_scat_source
C C 0.0033 0.0016 'International Tables Vol C Tables 4.2.6.8 and 6.1.1.4'
H H 0.0000 0.0000 'International Tables Vol C Tables 4.2.6.8 and 6.1.1.4'
N N 0.0061 0.0033 'International Tables Vol C Tables 4.2.6.8 and 6.1.1.4'
O O 0.0106 0.0060 'International Tables Vol C Tables 4.2.6.8 and 6.1.1.4'
Cu Cu 0.3201 1.2651 'International Tables Vol C Tables 4.2.6.8 and 6.1.1.4'

loop_
_geom_angle_atom_site_label_1
_geom_angle_atom_site_label_2
_geom_angle_atom_site_label_3
_geom_angle
_geom_angle_site_symmetry_1
_geom_angle_site_symmetry_3
O1 Cu1 O1 165.4(3) 4_655 .
O1 Cu1 N3 90.1(2) 4_655 2
O1 Cu1 N3 93.5(2) . 2
O1 Cu1 N3 93.5(2) 4_655 3
O1 Cu1 N3 90.1(2) . 3
N3 Cu1 N3 151.6(4) 2 3
C4 N1 C3 122.9(8) . .
C4 N1 C2 120.1(10) . .
C3 N1 C2 116.3(10) . .
C18 N2 C16 107.1(8) . .
C18 N2 H2A 126.4 . .
C16 N2 H2A 126.4 . .
C18 N3 C17 106.4(7) . .
C18 N3 Cu1 125.7(5) . 2_554
C17 N3 Cu1 127.8(6) . 2_554
C1 O1 Cu1 112.4(5) . .
O2 C1 O1 126.4(8) . .
O2 C1 C2 120.3(8) . .
O1 C1 C2 113.2(7) . .
C15 C2 N1 127.1(9) . .
C15 C2 C1 121.0(9) . .
N1 C2 C1 111.9(7) . .
O3 C3 N1 121.7(11) . .
O3 C3 C7 119.9(12) . .
N1 C3 C7 118.4(9) . .
O4 C4 N1 119.6(11) . .
O4 C4 C5 122.1(11) . .
N1 C4 C5 118.3(9) . .
C6 C5 C14 120.0(10) . .
C6 C5 C4 119.3(9) . .
C14 C5 C4 120.7(10) . .
C7 C6 C5 121.7(8) . .
C7 C6 C11 120.5(9) . .
C5 C6 C11 117.8(9) . .
C6 C7 C8 121.6(9) . .
C6 C7 C3 119.3(9) . .
C8 C7 C3 119.1(10) . .
C9 C8 C7 119.4(11) . .
C9 C8 H8A 120.3 . .
C7 C8 H8A 120.3 . .
C8 C9 C10 122.6(13) . .
C8 C9 H9A 118.7 . .
C10 C9 H9A 118.7 . .
C9 C10 C11 121.1(11) . .
C9 C10 H10A 119.5 . .
C11 C10 H10A 119.5 . .
C12 C11 C10 125.7(11) . .
C12 C11 C6 119.5(11) . .
C10 C11 C6 114.8(10) . .
C13 C12 C11 122.3(12) . .
C13 C12 H12A 118.8 . .
C11 C12 H12A 118.8 . .
C12 C13 C14 120.6(12) . .
C12 C13 H13A 119.7 . .
C14 C13 H13A 119.7 . .
C13 C14 C5 119.6(12) . .
C13 C14 H14A 120.2 . .
C5 C14 H14A 120.2 . .
C2 C15 C16 120.8(9) . .
C2 C15 H15A 119.6 . .
C16 C15 H15A 119.6 . .
C17 C16 N2 105.6(7) . .
C17 C16 C15 130.0(10) . .
N2 C16 C15 124.0(9) . .
N3 C17 C16 109.9(8) . .
N3 C17 H17A 125.1 . .
C16 C17 H17A 125.1 . .
N3 C18 N2 111.0(8) . .
N3 C18 H18A 124.5 . .
N2 C18 H18A 124.5 . .

loop_
_geom_bond_atom_site_label_1
_geom_bond_atom_site_label_2
_geom_bond_distance
_geom_bond_site_symmetry_2
Cu1 O1 1.932(5) 4_655
Cu1 O1 1.932(5) .
Cu1 N3 1.988(6) 2
Cu1 N3 1.988(6) 3
N1 C4 1.374(13) .
N1 C3 1.386(14) .
N1 C2 1.439(12) .
N2 C18 1.354(10) .
N2 C16 1.369(12) .
N2 H2A 0.8600 .
N3 C18 1.307(10) .
N3 C17 1.358(10) .
N3 Cu1 1.988(6) 2_554
O1 C1 1.266(9) .
O2 C1 1.215(9) .
O3 C3 1.205(12) .
O4 C4 1.194(12) .
C1 C2 1.527(12) .
C2 C15 1.340(13) .
C3 C7 1.476(14) .
C4 C5 1.467(13) .
C5 C6 1.400(13) .
C5 C14 1.409(13) .
C6 C7 1.366(12) .
C6 C11 1.450(12) .
C7 C8 1.375(14) .
C8 C9 1.348(16) .
C8 H8A 0.9300 .
C9 C10 1.351(16) .
C9 H9A 0.9300 .
C10 C11 1.441(15) .
C10 H10A 0.9300 .
C11 C12 1.373(16) .
C12 C13 1.333(16) .
C12 H12A 0.9300 .
C13 C14 1.400(16) .
C13 H13A 0.9300 .
C14 H14A 0.9300 .
C15 C16 1.489(12) .
C15 H15A 0.9300 .
C16 C17 1.362(12) .
C17 H17A 0.9300 .
C18 H18A 0.9300 .

loop_
_geom_torsion_atom_site_label_1
_geom_torsion_atom_site_label_2
_geom_torsion_atom_site_label_3
_geom_torsion_atom_site_label_4
_geom_torsion
_geom_torsion_site_symmetry_1
O1 Cu1 O1 C1 34.6(5) 4_655
N3 Cu1 O1 C1 -69.3(6) 2
N3 Cu1 O1 C1 138.9(6) 3
Cu1 O1 C1 O2 -7.2(11) .
Cu1 O1 C1 C2 172.0(7) .
C4 N1 C2 C15 94.8(16) .
C3 N1 C2 C15 -94.4(16) .
C4 N1 C2 C1 -84.6(12) .
C3 N1 C2 C1 86.2(11) .
O2 C1 C2 C15 -161.6(12) .
O1 C1 C2 C15 19.1(16) .
O2 C1 C2 N1 17.8(15) .
O1 C1 C2 N1 -161.4(9) .
C4 N1 C3 O3 173.8(9) .
C2 N1 C3 O3 3.3(14) .
C4 N1 C3 C7 -5.2(13) .
C2 N1 C3 C7 -175.7(7) .
C3 N1 C4 O4 -179.0(9) .
C2 N1 C4 O4 -8.8(14) .
C3 N1 C4 C5 1.8(13) .
C2 N1 C4 C5 172.0(8) .
O4 C4 C5 C6 -176.9(9) .
N1 C4 C5 C6 2.3(13) .
O4 C4 C5 C14 0.7(15) .
N1 C4 C5 C14 179.9(9) .
C14 C5 C6 C7 179.6(8) .
C4 C5 C6 C7 -2.8(12) .
C14 C5 C6 C11 0.6(12) .
C4 C5 C6 C11 178.2(8) .
C5 C6 C7 C8 -179.5(8) .
C11 C6 C7 C8 -0.6(13) .
C5 C6 C7 C3 -0.6(12) .
C11 C6 C7 C3 178.4(8) .
O3 C3 C7 C6 -174.4(9) .
N1 C3 C7 C6 4.6(12) .
O3 C3 C7 C8 4.5(14) .
N1 C3 C7 C8 -176.5(8) .
C6 C7 C8 C9 0.2(15) .
C3 C7 C8 C9 -178.7(9) .
C7 C8 C9 C10 -0.6(17) .
C8 C9 C10 C11 1.4(18) .
C9 C10 C11 C12 178.1(11) .
C9 C10 C11 C6 -1.6(15) .
C7 C6 C11 C12 -178.5(9) .
C5 C6 C11 C12 0.5(13) .
C7 C6 C11 C10 1.2(12) .
C5 C6 C11 C10 -179.8(8) .
C10 C11 C12 C13 -178.3(11) .
C6 C11 C12 C13 1.4(17) .
C11 C12 C13 C14 -4.3(19) .
C12 C13 C14 C5 5.4(17) .
C6 C5 C14 C13 -3.5(15) .
C4 C5 C14 C13 179.0(9) .
N1 C2 C15 C16 1(2) .
C1 C2 C15 C16 -179.5(10) .
C18 N2 C16 C17 0.0(10) .
C18 N2 C16 C15 -173.1(9) .
C2 C15 C16 C17 73.1(17) .
C2 C15 C16 N2 -115.7(14) .
C18 N3 C17 C16 0.8(9) .
Cu1 N3 C17 C16 176.9(6) 2_554
N2 C16 C17 N3 -0.5(10) .
C15 C16 C17 N3 172.0(9) .
C17 N3 C18 N2 -0.8(10) .
Cu1 N3 C18 N2 -177.1(5) 2_554
C16 N2 C18 N3 0.6(10) .

loop_
_platon_squeeze_void_nr
_platon_squeeze_void_average_x
_platon_squeeze_void_average_y
_platon_squeeze_void_average_z
_platon_squeeze_void_volume
_platon_squeeze_void_count_electrons
1 0.000 0.500 0.022 505.0 35.8
2 0.500 1.000 0.224 505.0 35.8
